data_1513333
loop_
_publ_author_name
'Frantti, J.'
'Lappalainen, J.'
'Eriksson, S.'
'Lantto, V.'
Nishio,S.
'Kakihana, M.'
'Ivanov, S.'
'Rundlof, H.'

_publ_section_title
;
 Neutron diffraction studies of Pb (Zrx Ti1-x) O3 ceramics
;
_journal_name_full 'Japanese Journal of Applied Physics, Part 1'
_journal_page_first 5697
_journal_page_last 5703
_journal_paper_doi 10.1143/JJAP.39.5697
_journal_volume 39
_journal_year 2000
_chemical_formula_structural 'Pb (Zr0.3 Ti0.7) O3'
_chemical_formula_sum 'O3 Pb Ti0.7 Zr0.3'
_chemical_name_systematic 'Lead Zirconium Titanium Oxide (1/0.3/0.7/3)'
_space_group_IT_number 99
_symmetry_Int_Tables_number 99
_symmetry_space_group_name_Hall 'P 4 -2'
_symmetry_space_group_name_H-M 'P 4 m m'
_cell_angle_alpha 90.
_cell_angle_beta 90.
_cell_angle_gamma 90.
_cell_formula_units_Z 1
_cell_length_a 3.978020(23)
_cell_length_b 3.978020(23)
_cell_length_c 4.14877(5)
_cell_volume 65.6528(10)
_cod_data_source_file PZT_2.cif
_cod_data_source_block PZT
_cod_original_cell_volume 65.65
_cod_original_formula_sum 'O3 Pb1 Ti0.7 Zr0.3'
_cod_database_code 1513333

loop_
_symmetry_equiv_pos_site_id
_symmetry_equiv_pos_as_xyz
1 'y, -x, z'
2 '-y, x, z'
3 '-y, -x, z'
4 'y, x, z'
5 'x, -y, z'
6 '-x, y, z'
7 '-x, -y, z'
8 'x, y, z'

loop_
_atom_site_label
_atom_site_type_symbol
_atom_site_symmetry_multiplicity
_atom_site_Wyckoff_symbol
_atom_site_fract_x
_atom_site_fract_y
_atom_site_fract_z
_atom_site_occupancy
_atom_site_attached_hydrogens
_atom_site_U_iso_or_equiv
Pb1 Pb2+ 4 d 0.0146(7) 0.0146(7) 0.0000(26) 0.25 0 0.01131(23)
Zr1 Zr4+ 1 b 0.5 0.5 0.5604(9) 0.3 0 0.0071(20)
Ti1 Ti4+ 1 b 0.5 0.5 0.5468 0.7 0 0.0071(20)
O1 O2- 1 b 0.5 0.5 0.1011(26) 1. 0 0.01005(18)
O2 O2- 2 c 0.5 0 0.6165(26) 1. 0 0.01006(13)

loop_
_atom_type_symbol
_atom_type_oxidation_number
O2- -2
Pb2+ 2
Ti4+ 4
Zr4+ 4
